data_7127385
loop_
_publ_author_name
'Knauer, Lena'
'Strohmann, Carsten'

_publ_section_title
;
 The structure-defining incorporation of chloride in methyllithium dimers.
;
_journal_issue 88
_journal_name_full 'Chemical communications (Cambridge, England)'
_journal_page_first 13543
_journal_page_last 13546
_journal_paper_doi 10.1039/d0cc05547f
_journal_volume 56
_journal_year 2020
_chemical_formula_moiety 'C11.889 H31.668 Cl0.111 Li3 N3'
_chemical_formula_sum 'C11.89 H31.67 Cl0.11 Li3 N3'
_chemical_formula_weight 241.50
_chemical_properties_physical Air-sensitive,Moisture-sensitive
_space_group_crystal_system monoclinic
_space_group_IT_number 15
_space_group_name_Hall '-C 2yc'
_space_group_name_H-M_alt 'C 1 2/c 1'
_atom_sites_solution_hydrogens mixed
_atom_sites_solution_primary direct
_audit_creation_date 2020-08-04
_audit_creation_method
;
Olex2 1.3
(compiled 2020.07.31 svn.rc2a77460 for OlexSys, GUI svn.r6145)
;
_audit_update_record
;
2020-08-04 deposited with the CCDC.	2020-10-05 downloaded from the CCDC.
;
_cell_angle_alpha 90
_cell_angle_beta 110.5060(10)
_cell_angle_gamma 90
_cell_formula_units_Z 8
_cell_length_a 19.9942(6)
_cell_length_b 11.0399(3)
_cell_length_c 17.1245(5)
_cell_measurement_reflns_used 7208
_cell_measurement_temperature 100
_cell_measurement_theta_max 78.30
_cell_measurement_theta_min 4.65
_cell_volume 3540.44(18)
_computing_cell_refinement 'SAINT V8.35A (Bruker, 2016)'
_computing_data_reduction 'SAINT V8.35A (Bruker, 2016)'
_computing_molecular_graphics 'Olex2 1.3 (Dolomanov et al., 2009)'
_computing_publication_material 'Olex2 1.3 (Dolomanov et al., 2009)'
_computing_structure_refinement 'SHELXL 2014/7 (Sheldrick, 2015)'
_computing_structure_solution 'ShelXT (Sheldrick, 2015)'
_diffrn_ambient_temperature 99.99
_diffrn_detector 'Bruker D8 VENTURE area detector'
_diffrn_detector_area_resol_mean 10.4167
_diffrn_detector_type 'CMOS PHOTON100 area detector'
_diffrn_measured_fraction_theta_full 0.996
_diffrn_measured_fraction_theta_max 0.954
_diffrn_measurement_device 'four-circle diffractometer'
_diffrn_measurement_device_type 'Bruker D8 Venture'
_diffrn_measurement_method '\f and \w scans'
_diffrn_radiation_monochromator 'HELIOS mirror optics'
_diffrn_radiation_probe x-ray
_diffrn_radiation_type CuK\a
_diffrn_radiation_wavelength 1.54178
_diffrn_reflns_av_R_equivalents 0.0373
_diffrn_reflns_av_unetI/netI 0.0346
_diffrn_reflns_Laue_measured_fraction_full 0.996
_diffrn_reflns_Laue_measured_fraction_max 0.954
_diffrn_reflns_limit_h_max 25
_diffrn_reflns_limit_h_min -24
_diffrn_reflns_limit_k_max 9
_diffrn_reflns_limit_k_min -13
_diffrn_reflns_limit_l_max 20
_diffrn_reflns_limit_l_min -21
_diffrn_reflns_number 13246
_diffrn_reflns_point_group_measured_fraction_full 0.996
_diffrn_reflns_point_group_measured_fraction_max 0.954
_diffrn_reflns_theta_full 67.679
_diffrn_reflns_theta_max 79.230
_diffrn_reflns_theta_min 4.649
_diffrn_source 'microfocus sealed X-ray tube'
_diffrn_source_current 1.0
_diffrn_source_power 0.05
_diffrn_source_type 'Incoatec I\ms'
_diffrn_source_voltage 50.0
_diffrn_standards_number 0
_exptl_absorpt_coefficient_mu 0.524
_exptl_absorpt_correction_T_max 0.7542
_exptl_absorpt_correction_T_min 0.6288
_exptl_absorpt_correction_type multi-scan
_exptl_absorpt_process_details
;
SADABS-2014/5 (Bruker,2014/5) was used for absorption correction.
wR2(int) was 0.1380 before and 0.0585 after correction.
The Ratio of minimum to maximum transmission is 0.8337.
The \l/2 correction factor is Not present.
;
_exptl_crystal_colour colourless
_exptl_crystal_colour_primary colourless
_exptl_crystal_density_diffrn 0.906
_exptl_crystal_description block
_exptl_crystal_F_000 1079
_exptl_crystal_recrystallization_method 'Re-crystallisation from solvent: n-pentane/diethylether'
_exptl_crystal_size_max 0.273
_exptl_crystal_size_mid 0.127
_exptl_crystal_size_min 0.085
_refine_diff_density_max 0.204
_refine_diff_density_min -0.143
_refine_diff_density_rms 0.034
_refine_ls_extinction_method none
_refine_ls_goodness_of_fit_ref 1.042
_refine_ls_hydrogen_treatment mixed
_refine_ls_matrix_type full
_refine_ls_number_parameters 227
_refine_ls_number_reflns 3667
_refine_ls_number_restraints 0
_refine_ls_restrained_S_all 1.042
_refine_ls_R_factor_all 0.0517
_refine_ls_R_factor_gt 0.0424
_refine_ls_shift/su_max 0.001
_refine_ls_shift/su_mean 0.000
_refine_ls_structure_factor_coef Fsqd
_refine_ls_weighting_details 'w=1/[\s^2^(Fo^2^)+(0.0598P)^2^+1.4128P] where P=(Fo^2^+2Fc^2^)/3'
_refine_ls_weighting_scheme calc
_refine_ls_wR_factor_gt 0.1108
_refine_ls_wR_factor_ref 0.1175
_reflns_Friedel_coverage 0.000
_reflns_number_gt 3115
_reflns_number_total 3667
_reflns_threshold_expression 'I > 2\s(I)'
_cod_data_source_file d0cc05547f2.cif
_cod_data_source_block cu_b0171_0m
_cod_depositor_comments 'Adding full bibliography for 7127384--7127386.cif.'
_cod_database_code 7127385
_shelx_shelxl_version_number 2014/7
_shelx_space_group_comment
;
The symmetry employed for this shelxl refinement is uniquely defined
by the following loop, which should always be used as a source of
symmetry information in preference to the above space-group names.
They are only intended as comments.
;
_olex2_refinement_description
;
1. Fixed Uiso
 At 1.2 times of:
  All C(H,H) groups
 At 1.5 times of:
  All C(H,H,H) groups
2. Uiso/Uaniso restraints and constraints
Uanis(C10) = Uanis(Cl1)
3. Others
 Sof(Cl1)=1-FVAR(1)
 Sof(C10)=Sof(H10A)=Sof(H10B)=Sof(H10C)=FVAR(1)
4.a Secondary CH2 refined with riding coordinates:
 C3(H3A,H3B), C4(H4A,H4B), C6(H6A,H6B), C7(H7A,H7B)
4.b Idealised Me refined as rotating group:
 C1(H1A,H1B,H1C), C2(H2A,H2B,H2C), C5(H5A,H5B,H5C)
;
_olex2_submission_special_instructions 'No special instructions were received'

loop_
_space_group_symop_operation_xyz
'x, y, z'
'-x, y, -z+1/2'
'x+1/2, y+1/2, z'
'-x+1/2, y+1/2, -z+1/2'
'-x, -y, -z'
'x, -y, z-1/2'
'-x+1/2, -y+1/2, -z'
'x+1/2, -y+1/2, z-1/2'

loop_
_atom_site_label
_atom_site_type_symbol
_atom_site_fract_x
_atom_site_fract_y
_atom_site_fract_z
_atom_site_U_iso_or_equiv
_atom_site_adp_type
_atom_site_occupancy
_atom_site_site_symmetry_order
_atom_site_calc_flag
_atom_site_refinement_flags_posn
_atom_site_refinement_flags_adp
_atom_site_refinement_flags_occupancy
_atom_site_disorder_assembly
_atom_site_disorder_group
Cl1 Cl 0.8389(13) 0.808(3) 0.5786(17) 0.0205(12) Uani 0.111(3) 1 d . . P A 2
N1 N 0.82554(5) 0.48966(8) 0.52153(6) 0.0254(2) Uani 1 1 d . . . . .
N2 N 0.74649(5) 0.54725(9) 0.63265(6) 0.0278(2) Uani 1 1 d . . . . .
N3 N 0.57441(5) 0.68805(8) 0.63584(6) 0.0238(2) Uani 1 1 d . . . . .
C1 C 0.89850(7) 0.51228(13) 0.52404(10) 0.0399(3) Uani 1 1 d . . . . .
H1A H 0.9261 0.5511 0.5770 0.060 Uiso 1 1 calc R U . . .
H1B H 0.8971 0.5656 0.4778 0.060 Uiso 1 1 calc R U . . .
H1C H 0.9210 0.4353 0.5190 0.060 Uiso 1 1 calc R U . . .
C2 C 0.78548(8) 0.43305(15) 0.44202(10) 0.0501(4) Uani 1 1 d . . . . .
H2A H 0.8102 0.3595 0.4351 0.075 Uiso 1 1 calc R U . . .
H2B H 0.7817 0.4896 0.3966 0.075 Uiso 1 1 calc R U . . .
H2C H 0.7376 0.4120 0.4409 0.075 Uiso 1 1 calc R U . . .
C3 C 0.82801(7) 0.41151(12) 0.59168(9) 0.0372(3) Uani 1 1 d . . . . .
H3A H 0.8697 0.4341 0.6412 0.045 Uiso 1 1 calc R U . . .
H3B H 0.8342 0.3263 0.5776 0.045 Uiso 1 1 calc R U . . .
C4 C 0.76062(8) 0.42245(12) 0.61231(10) 0.0407(3) Uani 1 1 d . . . . .
H4A H 0.7196 0.3937 0.5641 0.049 Uiso 1 1 calc R U . . .
H4B H 0.7647 0.3693 0.6603 0.049 Uiso 1 1 calc R U . . .
C5 C 0.79885(7) 0.58500(16) 0.71312(8) 0.0444(4) Uani 1 1 d . . . . .
H5A H 0.7891 0.6687 0.7250 0.067 Uiso 1 1 calc R U . . .
H5B H 0.8471 0.5799 0.7108 0.067 Uiso 1 1 calc R U . . .
H5C H 0.7954 0.5317 0.7573 0.067 Uiso 1 1 calc R U . . .
C6 C 0.67359(6) 0.55275(11) 0.63545(8) 0.0292(3) Uani 1 1 d . . . . .
H6A H 0.6713 0.5012 0.6817 0.035 Uiso 1 1 calc R U . . .
H6B H 0.6396 0.5195 0.5828 0.035 Uiso 1 1 calc R U . . .
C7 C 0.65104(6) 0.68045(11) 0.64748(7) 0.0276(3) Uani 1 1 d . . . . .
H7A H 0.6796 0.7085 0.7043 0.033 Uiso 1 1 calc R U . . .
H7B H 0.6612 0.7351 0.6072 0.033 Uiso 1 1 calc R U . . .
C8 C 0.52999(7) 0.67721(12) 0.54699(7) 0.0284(3) Uani 1 1 d . . . . .
H8A H 0.4809(9) 0.6851(14) 0.5430(10) 0.038(4) Uiso 1 1 d . . . . .
H8B H 0.5366(8) 0.5979(14) 0.5265(9) 0.034(4) Uiso 1 1 d . . . . .
H8C H 0.5423(8) 0.7394(15) 0.5134(9) 0.038(4) Uiso 1 1 d . . . . .
C9 C 0.56088(7) 0.80614(11) 0.66677(8) 0.0300(3) Uani 1 1 d . . . . .
H9A H 0.5883(8) 0.8123(14) 0.7262(10) 0.039(4) Uiso 1 1 d . . . . .
H9B H 0.5752(8) 0.8749(15) 0.6373(10) 0.039(4) Uiso 1 1 d . . . . .
H9C H 0.5098(9) 0.8130(13) 0.6595(9) 0.037(4) Uiso 1 1 d . . . . .
C10 C 0.8297(6) 0.8104(14) 0.5784(9) 0.0205(12) Uani 0.889(3) 1 d . . P A 1
H10A H 0.8672(9) 0.7477(15) 0.6028(10) 0.031 Uiso 0.889(3) 1 d . U P A 1
H10B H 0.8565(9) 0.8682(16) 0.5575(10) 0.031 Uiso 0.889(3) 1 d . U P A 1
H10C H 0.8217(9) 0.8466(15) 0.6263(10) 0.031 Uiso 0.889(3) 1 d . U P A 1
C11 C 0.58405(6) 0.59479(10) 0.83464(7) 0.0219(2) Uani 1 1 d . . . . .
H11A H 0.6001(8) 0.5768(14) 0.8925(10) 0.039(4) Uiso 1 1 d . . . . .
H11B H 0.5698(9) 0.6799(16) 0.8311(10) 0.044(4) Uiso 1 1 d . . . . .
H11C H 0.6261(9) 0.5949(14) 0.8205(10) 0.044(4) Uiso 1 1 d . . . . .
C12 C 0.45430(6) 0.35357(11) 0.82144(7) 0.0243(2) Uani 1 1 d . . . . .
H12A H 0.4830(8) 0.2782(15) 0.8383(10) 0.042(4) Uiso 1 1 d . . . . .
H12B H 0.4470(9) 0.3800(15) 0.8727(11) 0.046(4) Uiso 1 1 d . . . . .
H12C H 0.4073(10) 0.3166(16) 0.7899(11) 0.054(5) Uiso 1 1 d . . . . .
Li1 Li 0.76463(9) 0.64901(17) 0.53280(11) 0.0235(4) Uani 1 1 d . . . . .
Li2 Li 0.53317(9) 0.55332(17) 0.69909(11) 0.0243(4) Uani 1 1 d . . . . .
Li3 Li 0.56134(10) 0.39482(17) 0.81278(11) 0.0255(4) Uani 1 1 d . . . . .

loop_
_atom_site_aniso_label
_atom_site_aniso_U_11
_atom_site_aniso_U_22
_atom_site_aniso_U_33
_atom_site_aniso_U_23
_atom_site_aniso_U_13
_atom_site_aniso_U_12
Cl1 0.013(3) 0.0226(7) 0.0208(5) 0.0003(4) -0.0001(18) -0.0018(18)
N1 0.0246(5) 0.0237(5) 0.0259(5) 0.0042(4) 0.0063(4) 0.0021(4)
N2 0.0230(5) 0.0321(5) 0.0283(5) 0.0082(4) 0.0089(4) 0.0012(4)
N3 0.0236(5) 0.0260(5) 0.0209(4) -0.0014(4) 0.0068(4) -0.0027(4)
C1 0.0333(7) 0.0362(7) 0.0549(8) 0.0075(6) 0.0213(6) 0.0045(5)
C2 0.0431(8) 0.0513(9) 0.0429(8) -0.0164(7) -0.0010(6) 0.0158(7)
C3 0.0347(6) 0.0319(7) 0.0477(8) 0.0182(6) 0.0178(6) 0.0113(5)
C4 0.0423(7) 0.0272(6) 0.0619(9) 0.0186(6) 0.0296(7) 0.0070(5)
C5 0.0290(6) 0.0747(11) 0.0253(6) 0.0127(6) 0.0044(5) 0.0005(6)
C6 0.0258(6) 0.0302(6) 0.0342(6) 0.0059(5) 0.0137(5) -0.0029(5)
C7 0.0249(5) 0.0311(6) 0.0269(6) -0.0009(5) 0.0091(4) -0.0061(4)
C8 0.0297(6) 0.0319(6) 0.0212(5) 0.0006(5) 0.0059(4) -0.0035(5)
C9 0.0353(6) 0.0258(6) 0.0301(6) -0.0022(5) 0.0127(5) -0.0031(5)
C10 0.013(3) 0.0226(7) 0.0208(5) 0.0003(4) -0.0001(18) -0.0018(18)
C11 0.0179(5) 0.0233(6) 0.0204(5) -0.0002(4) 0.0016(4) 0.0002(4)
C12 0.0213(5) 0.0275(6) 0.0214(5) 0.0014(4) 0.0041(4) 0.0011(4)
Li1 0.0219(8) 0.0238(9) 0.0218(8) 0.0012(7) 0.0039(7) -0.0015(7)
Li2 0.0212(8) 0.0270(9) 0.0230(9) 0.0008(7) 0.0058(7) -0.0011(7)
Li3 0.0224(8) 0.0265(9) 0.0236(9) 0.0012(7) 0.0033(7) 0.0023(7)

loop_
_atom_type_symbol
_atom_type_description
_atom_type_scat_dispersion_real
_atom_type_scat_dispersion_imag
_atom_type_scat_source
C C 0.0181 0.0091 'International Tables Vol C Tables 4.2.6.8 and 6.1.1.4'
H H 0.0000 0.0000 'International Tables Vol C Tables 4.2.6.8 and 6.1.1.4'
Cl Cl 0.3639 0.7018 'International Tables Vol C Tables 4.2.6.8 and 6.1.1.4'
Li Li 0.0008 0.0003 'International Tables Vol C Tables 4.2.6.8 and 6.1.1.4'
N N 0.0311 0.0180 'International Tables Vol C Tables 4.2.6.8 and 6.1.1.4'

loop_
_geom_angle_atom_site_label_1
_geom_angle_atom_site_label_2
_geom_angle_atom_site_label_3
_geom_angle
_geom_angle_site_symmetry_1
_geom_angle_site_symmetry_3
_geom_angle_publ_flag
Li1 Cl1 Li1 65.4(7) . 7_666 ?
Li1 Cl1 Li3 147.9(13) . 4_656 ?
Li1 Cl1 Li3 144.7(13) 7_666 4_656 ?
C1 N1 C3 109.19(9) . . ?
C1 N1 Li1 116.08(9) . . ?
C2 N1 C1 108.43(11) . . ?
C2 N1 C3 111.30(11) . . ?
C2 N1 Li1 106.67(9) . . ?
C3 N1 Li1 105.14(9) . . ?
C4 N2 C6 108.63(9) . . ?
C4 N2 Li1 101.43(9) . . ?
C5 N2 C4 110.77(11) . . ?
C5 N2 C6 110.19(10) . . ?
C5 N2 Li1 109.26(9) . . ?
C6 N2 Li1 116.22(8) . . ?
C7 N3 Li2 116.89(8) . . ?
C8 N3 C7 110.88(9) . . ?
C8 N3 Li2 105.26(8) . . ?
C9 N3 C7 108.39(9) . . ?
C9 N3 C8 108.91(9) . . ?
C9 N3 Li2 106.20(8) . . ?
N1 C1 H1A 109.5 . . ?
N1 C1 H1B 109.5 . . ?
N1 C1 H1C 109.5 . . ?
H1A C1 H1B 109.5 . . ?
H1A C1 H1C 109.5 . . ?
H1B C1 H1C 109.5 . . ?
N1 C2 H2A 109.5 . . ?
N1 C2 H2B 109.5 . . ?
N1 C2 H2C 109.5 . . ?
H2A C2 H2B 109.5 . . ?
H2A C2 H2C 109.5 . . ?
H2B C2 H2C 109.5 . . ?
N1 C3 H3A 109.3 . . ?
N1 C3 H3B 109.3 . . ?
N1 C3 C4 111.55(10) . . ?
H3A C3 H3B 108.0 . . ?
C4 C3 H3A 109.3 . . ?
C4 C3 H3B 109.3 . . ?
N2 C4 C3 112.97(11) . . ?
N2 C4 H4A 109.0 . . ?
N2 C4 H4B 109.0 . . ?
C3 C4 H4A 109.0 . . ?
C3 C4 H4B 109.0 . . ?
H4A C4 H4B 107.8 . . ?
N2 C5 H5A 109.5 . . ?
N2 C5 H5B 109.5 . . ?
N2 C5 H5C 109.5 . . ?
H5A C5 H5B 109.5 . . ?
H5A C5 H5C 109.5 . . ?
H5B C5 H5C 109.5 . . ?
N2 C6 H6A 109.0 . . ?
N2 C6 H6B 109.0 . . ?
N2 C6 C7 112.75(9) . . ?
H6A C6 H6B 107.8 . . ?
C7 C6 H6A 109.0 . . ?
C7 C6 H6B 109.0 . . ?
N3 C7 C6 112.24(9) . . ?
N3 C7 H7A 109.2 . . ?
N3 C7 H7B 109.2 . . ?
C6 C7 H7A 109.2 . . ?
C6 C7 H7B 109.2 . . ?
H7A C7 H7B 107.9 . . ?
N3 C8 H8A 107.2(9) . . ?
N3 C8 H8B 109.7(9) . . ?
N3 C8 H8C 111.3(9) . . ?
H8A C8 H8B 108.7(13) . . ?
H8A C8 H8C 110.7(13) . . ?
H8B C8 H8C 109.0(12) . . ?
N3 C9 H9A 109.4(9) . . ?
N3 C9 H9B 111.6(9) . . ?
N3 C9 H9C 109.6(9) . . ?
H9A C9 H9B 108.4(13) . . ?
H9A C9 H9C 107.8(12) . . ?
H9B C9 H9C 110.0(12) . . ?
H10A C10 H10B 100.3(17) . . ?
H10A C10 H10C 105(2) . . ?
H10B C10 H10C 108(2) . . ?
Li1 C10 H10A 142.4(16) 7_666 . ?
Li1 C10 H10A 81.4(14) . . ?
Li1 C10 H10B 137.4(16) . . ?
Li1 C10 H10B 87.9(14) 7_666 . ?
Li1 C10 H10C 107.4(13) 7_666 . ?
Li1 C10 H10C 112.5(14) . . ?
Li1 C10 Li1 68.6(4) . 7_666 ?
Li1 C10 Li3 145.7(7) . 4_656 ?
Li1 C10 Li3 145.7(7) 7_666 4_656 ?
Li3 C10 H10A 67.4(12) 4_656 . ?
Li3 C10 H10B 65.4(12) 4_656 . ?
Li3 C10 H10C 65.0(13) 4_656 . ?
H11A C11 H11B 104.5(13) . . ?
H11A C11 H11C 105.1(13) . . ?
H11B C11 H11C 104.3(14) . . ?
Li2 C11 H11A 99.5(9) 2_656 . ?
Li2 C11 H11A 155.1(9) . . ?
Li2 C11 H11B 96.7(10) . . ?
Li2 C11 H11B 85.7(10) 2_656 . ?
Li2 C11 H11C 81.8(10) . . ?
Li2 C11 H11C 149.9(10) 2_656 . ?
Li2 C11 Li2 68.76(8) . 2_656 ?
Li2 C11 Li3 68.20(7) 2_656 . ?
Li2 C11 Li3 68.60(7) . . ?
Li3 C11 H11A 86.8(9) . . ?
Li3 C11 H11B 153.1(10) . . ?
Li3 C11 H11C 95.9(10) . . ?
H12A C12 H12B 103.8(13) . . ?
H12A C12 H12C 98.9(14) . . ?
H12B C12 H12C 101.6(14) . . ?
Li2 C12 H12A 141.0(9) 2_656 . ?
Li2 C12 H12B 84.8(10) 2_656 . ?
Li2 C12 H12C 116.9(10) 2_656 . ?
Li3 C12 H12A 73.9(9) . . ?
Li3 C12 H12A 109.0(9) 2_656 . ?
Li3 C12 H12B 147.1(10) 2_656 . ?
Li3 C12 H12B 116.2(10) . . ?
Li3 C12 H12C 142.2(10) . . ?
Li3 C12 H12C 76.2(10) 2_656 . ?
Li3 C12 Li2 68.15(7) 2_656 2_656 ?
Li3 C12 Li2 68.37(7) . 2_656 ?
Li3 C12 Li3 71.73(8) . 2_656 ?
Cl1 Li1 Cl1 114.6(7) . 7_666 ?
Cl1 Li1 Li1 58.5(7) . 7_666 ?
Cl1 Li1 Li1 56.1(7) 7_666 7_666 ?
N1 Li1 Cl1 117.1(7) . 7_666 ?
N1 Li1 Cl1 109.8(7) . . ?
N1 Li1 C10 114.9(4) . 7_666 ?
N1 Li1 H10A 90.3(4) . . ?
N1 Li1 Li1 137.39(13) . 7_666 ?
N2 Li1 Cl1 113.5(7) . . ?
N2 Li1 Cl1 113.8(7) . 7_666 ?
N2 Li1 N1 84.57(7) . . ?
N2 Li1 C10 117.0(4) . 7_666 ?
N2 Li1 C10 112.5(4) . . ?
N2 Li1 H10A 101.6(4) . . ?
N2 Li1 Li1 137.99(13) . 7_666 ?
C10 Li1 N1 114.0(3) . . ?
C10 Li1 C10 111.4(4) . 7_666 ?
C10 Li1 H10A 134.6(6) 7_666 . ?
C10 Li1 H10A 25.9(5) . . ?
C10 Li1 Li1 56.2(4) . 7_666 ?
C10 Li1 Li1 55.3(4) 7_666 7_666 ?
Li1 Li1 H10A 80.4(5) 7_666 . ?
N3 Li2 C11 105.34(8) . . ?
N3 Li2 C11 106.03(8) . 2_656 ?
N3 Li2 H11C 89.2(4) . . ?
N3 Li2 C12 120.65(9) . 2_656 ?
N3 Li2 Li2 136.63(5) . 2_656 ?
N3 Li2 Li3 147.04(9) . 2_656 ?
N3 Li2 Li3 146.99(10) . . ?
C11 Li2 C11 106.20(8) . 2_656 ?
C11 Li2 H11C 24.3(4) . . ?
C11 Li2 H11C 129.0(4) 2_656 . ?
C11 Li2 C12 108.66(8) 2_656 2_656 ?
C11 Li2 C12 109.08(9) . 2_656 ?
C11 Li2 Li2 56.08(7) . 2_656 ?
C11 Li2 Li2 55.16(7) 2_656 2_656 ?
C11 Li2 Li3 105.58(9) 2_656 . ?
C11 Li2 Li3 106.32(9) . 2_656 ?
C11 Li2 Li3 56.21(7) . . ?
C11 Li2 Li3 55.95(6) 2_656 2_656 ?
C12 Li2 H11C 103.7(4) 2_656 . ?
C12 Li2 Li2 102.73(5) 2_656 2_656 ?
C12 Li2 Li3 55.49(7) 2_656 2_656 ?
C12 Li2 Li3 55.82(7) 2_656 . ?
Li2 Li2 H11C 80.2(4) 2_656 . ?
Li3 Li2 H11C 63.3(4) . . ?
Li3 Li2 H11C 123.7(4) 2_656 . ?
Li3 Li2 Li2 59.97(7) . 2_656 ?
Li3 Li2 Li2 59.94(7) 2_656 2_656 ?
Li3 Li2 Li3 62.76(9) . 2_656 ?
Cl1 Li3 H12A 94.0(8) 4_646 . ?
Cl1 Li3 Li2 137.1(7) 4_646 2_656 ?
Cl1 Li3 Li2 140.6(7) 4_646 . ?
Cl1 Li3 Li3 156.4(7) 4_646 2_656 ?
C10 Li3 H12A 97.4(6) 4_646 . ?
C10 Li3 Li2 137.1(3) 4_646 . ?
C10 Li3 Li2 138.5(4) 4_646 2_656 ?
C10 Li3 Li3 158.1(3) 4_646 2_656 ?
C11 Li3 Cl1 101.4(7) . 4_646 ?
C11 Li3 C10 99.7(3) . 4_646 ?
C11 Li3 H12A 131.2(4) . . ?
C11 Li3 Li2 55.19(7) . . ?
C11 Li3 Li2 55.85(7) . 2_656 ?
C11 Li3 Li3 102.17(5) . 2_656 ?
C12 Li3 Cl1 119.4(7) 2_656 4_646 ?
C12 Li3 Cl1 114.9(7) . 4_646 ?
C12 Li3 C10 117.3(4) 2_656 4_646 ?
C12 Li3 C10 118.5(3) . 4_646 ?
C12 Li3 C11 109.18(9) . . ?
C12 Li3 C11 108.32(9) 2_656 . ?
C12 Li3 C12 103.39(8) . 2_656 ?
C12 Li3 H12A 103.4(4) 2_656 . ?
C12 Li3 H12A 25.9(4) . . ?
C12 Li3 Li2 103.35(8) . . ?
C12 Li3 Li2 56.14(7) . 2_656 ?
C12 Li3 Li2 102.99(8) 2_656 2_656 ?
C12 Li3 Li2 56.03(7) 2_656 . ?
C12 Li3 Li3 53.93(7) 2_656 2_656 ?
C12 Li3 Li3 54.34(7) . 2_656 ?
Li2 Li3 H12A 125.4(4) . . ?
Li2 Li3 H12A 81.7(4) 2_656 . ?
Li2 Li3 Li2 60.09(9) . 2_656 ?
Li2 Li3 Li3 58.63(7) . 2_656 ?
Li2 Li3 Li3 58.61(7) 2_656 2_656 ?
Li3 Li3 H12A 68.7(4) 2_656 . ?

loop_
_geom_bond_atom_site_label_1
_geom_bond_atom_site_label_2
_geom_bond_distance
_geom_bond_site_symmetry_2
_geom_bond_publ_flag
Cl1 Li1 2.26(3) . ?
Cl1 Li1 2.32(2) 7_666 ?
Cl1 Li3 2.40(3) 4_656 ?
N1 C1 1.4658(16) . ?
N1 C2 1.4566(17) . ?
N1 C3 1.4657(15) . ?
N1 Li1 2.186(2) . ?
N2 C4 1.4725(17) . ?
N2 C5 1.4691(16) . ?
N2 C6 1.4763(14) . ?
N2 Li1 2.180(2) . ?
N3 C7 1.4765(14) . ?
N3 C8 1.4736(14) . ?
N3 C9 1.4675(15) . ?
N3 Li2 2.166(2) . ?
C1 H1A 0.9800 . ?
C1 H1B 0.9800 . ?
C1 H1C 0.9800 . ?
C2 H2A 0.9800 . ?
C2 H2B 0.9800 . ?
C2 H2C 0.9800 . ?
C3 H3A 0.9900 . ?
C3 H3B 0.9900 . ?
C3 C4 1.5129(18) . ?
C4 H4A 0.9900 . ?
C4 H4B 0.9900 . ?
C5 H5A 0.9800 . ?
C5 H5B 0.9800 . ?
C5 H5C 0.9800 . ?
C6 H6A 0.9900 . ?
C6 H6B 0.9900 . ?
C6 C7 1.5161(17) . ?
C7 H7A 0.9900 . ?
C7 H7B 0.9900 . ?
C8 H8A 0.963(16) . ?
C8 H8B 0.969(15) . ?
C8 H8C 0.981(16) . ?
C9 H9A 0.975(16) . ?
C9 H9B 1.007(16) . ?
C9 H9C 0.987(16) . ?
C10 H10A 1.00(2) . ?
C10 H10B 0.98(2) . ?
C10 H10C 0.97(2) . ?
C10 Li1 2.183(14) . ?
C10 Li1 2.207(12) 7_666 ?
C10 Li3 2.498(13) 4_656 ?
C11 H11A 0.950(17) . ?
C11 H11B 0.978(17) . ?
C11 H11C 0.954(17) . ?
C11 Li2 2.256(2) 2_656 ?
C11 Li2 2.231(2) . ?
C11 Li3 2.259(2) . ?
C12 H12A 0.995(17) . ?
C12 H12B 0.983(17) . ?
C12 H12C 0.993(19) . ?
C12 Li2 2.261(2) 2_656 ?
C12 Li3 2.255(2) 2_656 ?
C12 Li3 2.243(2) . ?
Li1 Cl1 2.32(2) 7_666 ?
Li1 C10 2.207(12) 7_666 ?
Li1 H10A 2.260(16) . ?
Li1 Li1 2.473(4) 7_666 ?
Li2 C11 2.256(2) 2_656 ?
Li2 H11C 2.298(17) . ?
Li2 C12 2.261(2) 2_656 ?
Li2 Li2 2.534(4) 2_656 ?
Li2 Li3 2.530(3) . ?
Li2 Li3 2.531(3) 2_656 ?
Li3 Cl1 2.40(3) 4_646 ?
Li3 C10 2.498(13) 4_646 ?
Li3 C12 2.255(2) 2_656 ?
Li3 H12A 2.187(16) . ?
Li3 Li2 2.531(3) 2_656 ?
Li3 Li3 2.635(4) 2_656 ?

loop_
_geom_torsion_atom_site_label_1
_geom_torsion_atom_site_label_2
_geom_torsion_atom_site_label_3
_geom_torsion_atom_site_label_4
_geom_torsion
_geom_torsion_site_symmetry_1
_geom_torsion_site_symmetry_2
_geom_torsion_site_symmetry_3
_geom_torsion_site_symmetry_4
_geom_torsion_publ_flag
N1 C3 C4 N2 -57.95(16) . . . . ?
N2 C6 C7 N3 170.21(9) . . . . ?
C1 N1 C3 C4 158.55(12) . . . . ?
C2 N1 C3 C4 -81.78(14) . . . . ?
C4 N2 C6 C7 -174.28(10) . . . . ?
C5 N2 C4 C3 -69.81(14) . . . . ?
C5 N2 C6 C7 64.20(13) . . . . ?
C6 N2 C4 C3 169.03(11) . . . . ?
C8 N3 C7 C6 -73.17(12) . . . . ?
C9 N3 C7 C6 167.33(9) . . . . ?
Li1 N1 C3 C4 33.34(14) . . . . ?
Li1 N2 C4 C3 46.08(13) . . . . ?
Li1 N2 C6 C7 -60.75(13) . . . . ?
Li2 N3 C7 C6 47.44(12) . . . . ?
